data_2213737
loop_
_publ_author_name
'Thiruvalluvar, A.'
'Balamurugan, S.'
'Jayabharathi, J.'
'Manimekalai, A.'
'Rajarajan, G.'

_publ_section_title
;
 3-Ethyl-2,6-diphenylpiperidin-4-ol
;
_journal_coeditor_code CV2239
_journal_issue 6
_journal_name_full 'Acta Crystallographica Section E'
_journal_page_first o2886
_journal_page_last o2886
_journal_paper_doi 10.1107/S1600536807022131
_journal_volume 63
_journal_year 2007
_chemical_formula_iupac 'C19 H23 N O'
_chemical_formula_moiety 'C19 H23 N O'
_chemical_formula_structural 'C19 H23 N O'
_chemical_formula_sum 'C19 H23 N O'
_chemical_formula_weight 281.38
_chemical_melting_point 394.0(10)
_chemical_name_common diphenylpiperidin-4-ol
_chemical_name_systematic
;
3-Ethyl-2,6-diphenylpiperidin-4-ol
;
_space_group_IT_number 14
_symmetry_cell_setting monoclinic
_symmetry_space_group_name_Hall '-P 2ybc'
_symmetry_space_group_name_H-M 'P 1 21/c 1'
_atom_sites_solution_hydrogens geom
_atom_sites_solution_primary direct
_atom_sites_solution_secondary difmap
_cell_angle_alpha 90
_cell_angle_beta 117.3080(10)
_cell_angle_gamma 90
_cell_formula_units_Z 4
_cell_length_a 11.6611(3)
_cell_length_b 12.4948(4)
_cell_length_c 12.0089(3)
_cell_measurement_reflns_used 4693
_cell_measurement_temperature 160.0(10)
_cell_measurement_theta_max 30.0
_cell_measurement_theta_min 2.0
_cell_volume 1554.73(8)
_computing_cell_refinement 'DENZO-SMN (Otwinowski & Minor, 1997)'
_computing_data_collection 'COLLECT (Nonius, 2000)'
_computing_data_reduction 'DENZO-SMN and SCALEPACK (Otwinowski & Minor, 1997)'
_computing_molecular_graphics 'ORTEP-3 (Farrugia, 1997)'
_computing_publication_material 'PLATON (Spek, 2003)'
_computing_structure_refinement 'SHELXL97 (Sheldrick, 1997)'
_computing_structure_solution 'SHELXS97 (Sheldrick, 1997)'
_diffrn_ambient_temperature 160.0(10)
_diffrn_detector_area_resol_mean 9
_diffrn_measured_fraction_theta_full 0.998
_diffrn_measured_fraction_theta_max 0.998
_diffrn_measurement_device_type 'Nonius KappaCCD area-detector'
_diffrn_measurement_method '\f and \w scans with \k offsets'
_diffrn_radiation_monochromator 'horizontally mounted graphite crystal'
_diffrn_radiation_source 'Nonius FR590 sealed tube generator'
_diffrn_radiation_type 'Mo K\a'
_diffrn_radiation_wavelength 0.71073
_diffrn_reflns_av_R_equivalents 0.0900
_diffrn_reflns_av_sigmaI/netI 0.0577
_diffrn_reflns_limit_h_max 16
_diffrn_reflns_limit_h_min -16
_diffrn_reflns_limit_k_max 17
_diffrn_reflns_limit_k_min -17
_diffrn_reflns_limit_l_max 15
_diffrn_reflns_limit_l_min -16
_diffrn_reflns_number 42996
_diffrn_reflns_theta_full 29.98
_diffrn_reflns_theta_max 29.98
_diffrn_reflns_theta_min 2.51
_diffrn_standards_decay_% 0
_diffrn_standards_number 0
_exptl_absorpt_coefficient_mu 0.073
_exptl_absorpt_correction_type none
_exptl_crystal_colour colourless
_exptl_crystal_density_diffrn 1.202
_exptl_crystal_density_method 'Not measured'
_exptl_crystal_description needles
_exptl_crystal_F_000 608
_exptl_crystal_size_max 0.25
_exptl_crystal_size_mid 0.23
_exptl_crystal_size_min 0.08
_refine_diff_density_max 0.446
_refine_diff_density_min -0.273
_refine_ls_extinction_method none
_refine_ls_goodness_of_fit_ref 1.127
_refine_ls_hydrogen_treatment mixed
_refine_ls_matrix_type full
_refine_ls_number_parameters 205
_refine_ls_number_reflns 4522
_refine_ls_number_restraints 4
_refine_ls_restrained_S_all 1.126
_refine_ls_R_factor_all 0.1001
_refine_ls_R_factor_gt 0.0752
_refine_ls_shift/su_max <0.001
_refine_ls_shift/su_mean 0.000
_refine_ls_structure_factor_coef Fsqd
_refine_ls_weighting_details 'calc w=1/[\s^2^(Fo^2^)+(0.0635P)^2^+1.6386P] where P=(Fo^2^+2Fc^2^)/3'
_refine_ls_weighting_scheme calc
_refine_ls_wR_factor_gt 0.1805
_refine_ls_wR_factor_ref 0.1934
_reflns_number_gt 3412
_reflns_number_total 4522
_reflns_threshold_expression I>2\s(I)
_cod_data_source_file cv2239.cif
_cod_data_source_block I
_cod_original_cell_volume 1554.73(7)
_cod_original_sg_symbol_H-M 'P 21/c'
_cod_database_code 2213737
_cod_database_fobs_code 2213737

loop_
_symmetry_equiv_pos_site_id
_symmetry_equiv_pos_as_xyz
1 x,y,z
2 -x,1/2+y,1/2-z
3 -x,-y,-z
4 x,1/2-y,1/2+z

loop_
_atom_site_aniso_label
_atom_site_aniso_U_11
_atom_site_aniso_U_22
_atom_site_aniso_U_33
_atom_site_aniso_U_12
_atom_site_aniso_U_13
_atom_site_aniso_U_23
O4 0.0360(9) 0.0117(7) 0.0198(7) -0.0005(6) 0.0139(7) 0.0003(5)
N1 0.0201(8) 0.0135(8) 0.0193(8) 0.0015(7) 0.0026(7) -0.0004(6)
C2 0.0159(9) 0.0172(9) 0.0148(8) 0.0005(7) 0.0070(7) 0.0007(7)
C3 0.0167(9) 0.0154(9) 0.0140(8) 0.0017(7) 0.0079(7) 0.0015(7)
C4 0.0257(10) 0.0119(9) 0.0157(9) 0.0020(7) 0.0103(8) 0.0014(7)
C5 0.0204(9) 0.0143(9) 0.0159(9) -0.0020(7) 0.0063(8) -0.0008(7)
C6 0.0193(9) 0.0159(9) 0.0138(8) -0.0008(7) 0.0075(7) -0.0007(7)
C21 0.0173(9) 0.0164(9) 0.0156(9) -0.0006(7) 0.0065(7) 0.0040(7)
C22 0.0197(9) 0.0211(10) 0.0215(10) -0.0015(8) 0.0090(8) -0.0005(8)
C23 0.0286(11) 0.0278(12) 0.0225(10) -0.0029(9) 0.0096(9) -0.0044(9)
C24 0.0306(12) 0.0267(12) 0.0214(10) -0.0096(9) 0.0038(9) -0.0013(9)
C25 0.0178(10) 0.0369(13) 0.0245(10) -0.0074(9) 0.0036(8) 0.0066(9)
C26 0.0176(9) 0.0273(11) 0.0212(10) 0.0008(8) 0.0076(8) 0.0048(8)
C31 0.0184(9) 0.0238(11) 0.0219(10) 0.0040(8) 0.0057(8) 0.0054(8)
C32 0.0223(11) 0.0370(13) 0.0211(10) 0.0014(9) 0.0015(9) 0.0065(9)
C61 0.0196(9) 0.0144(9) 0.0152(9) -0.0032(7) 0.0059(7) 0.0000(7)
C62 0.0290(11) 0.0275(11) 0.0156(9) 0.0040(9) 0.0072(8) -0.0001(8)
C63 0.0313(12) 0.0383(13) 0.0138(9) 0.0041(10) 0.0022(9) 0.0010(9)
C64 0.0214(10) 0.0321(12) 0.0223(10) 0.0032(9) 0.0013(9) 0.0053(9)
C65 0.0214(10) 0.0371(13) 0.0264(11) 0.0043(9) 0.0106(9) 0.0025(9)
C66 0.0233(10) 0.0326(12) 0.0162(9) 0.0023(9) 0.0094(8) 0.0023(8)

loop_
_atom_site_type_symbol
_atom_site_label
_atom_site_fract_x
_atom_site_fract_y
_atom_site_fract_z
_atom_site_U_iso_or_equiv
_atom_site_thermal_displace_type
_atom_site_occupancy
O O4 0.50486(15) 0.52095(11) 0.11834(14) 0.0221(4) Uani 1.000
N N1 0.51515(17) 0.20190(14) 0.23352(16) 0.0201(5) Uani 1.000
C C2 0.38754(18) 0.24572(15) 0.14651(17) 0.0160(5) Uani 1.000
C C3 0.39891(18) 0.34789(15) 0.07940(17) 0.0150(5) Uani 1.000
C C4 0.48487(19) 0.42896(15) 0.17787(17) 0.0175(5) Uani 1.000
C C5 0.61368(19) 0.38079(15) 0.26871(18) 0.0177(5) Uani 1.000
C C6 0.59507(18) 0.27918(15) 0.33003(17) 0.0164(5) Uani 1.000
C C21 0.30935(18) 0.15937(16) 0.05442(17) 0.0168(5) Uani 1.000
C C22 0.3612(2) 0.10140(17) -0.01094(19) 0.0209(6) Uani 1.000
C C23 0.2893(2) 0.02414(19) -0.0986(2) 0.0271(6) Uani 1.000
C C24 0.1628(2) 0.00416(19) -0.1225(2) 0.0294(7) Uani 1.000
C C25 0.1097(2) 0.0617(2) -0.0590(2) 0.0288(6) Uani 1.000
C C26 0.18262(19) 0.13811(18) 0.02957(19) 0.0225(6) Uani 1.000
C C31 0.26640(19) 0.39729(18) -0.00634(19) 0.0227(6) Uani 1.000
C C32 0.2082(2) 0.3631(2) -0.1436(2) 0.0301(7) Uani 1.000
C C61 0.72247(19) 0.22879(15) 0.41831(17) 0.0172(5) Uani 1.000
C C62 0.7642(2) 0.22886(18) 0.54673(19) 0.0252(6) Uani 1.000
C C63 0.8835(2) 0.1862(2) 0.6285(2) 0.0310(7) Uani 1.000
C C64 0.9625(2) 0.14282(19) 0.5829(2) 0.0287(6) Uani 1.000
C C65 0.9210(2) 0.1400(2) 0.4550(2) 0.0284(7) Uani 1.000
C C66 0.8020(2) 0.18294(18) 0.37324(19) 0.0239(6) Uani 1.000
H H1B 0.555(4) 0.178(4) 0.194(4) 0.0302 Uiso 0.52(4)
H H2 0.34194 0.26543 0.19666 0.0192 Uiso 1.000
H H3 0.44155 0.32815 0.02657 0.0180 Uiso 1.000
H H4 0.43928 0.45239 0.22678 0.0209 Uiso 1.000
H H4A 0.499(5) 0.511(4) 0.045(3) 0.0331 Uiso 0.57(4)
H H5A 0.66340 0.43388 0.33451 0.0211 Uiso 1.000
H H5B 0.66391 0.36334 0.22335 0.0211 Uiso 1.000
H H6 0.54875 0.29914 0.37943 0.0196 Uiso 1.000
H H22 0.44749 0.11495 0.00469 0.0251 Uiso 1.000
H H23 0.32642 -0.01483 -0.14189 0.0326 Uiso 1.000
H H24 0.11311 -0.04866 -0.18203 0.0353 Uiso 1.000
H H25 0.02292 0.04897 -0.07596 0.0345 Uiso 1.000
H H26 0.14553 0.17620 0.07356 0.0271 Uiso 1.000
H H31A 0.20547 0.37772 0.02665 0.0273 Uiso 1.000
H H31B 0.27507 0.47620 -0.00217 0.0273 Uiso 1.000
H H32A 0.26873 0.37997 -0.17687 0.0451 Uiso 1.000
H H32B 0.12698 0.40145 -0.19204 0.0451 Uiso 1.000
H H32C 0.19170 0.28586 -0.14992 0.0451 Uiso 1.000
H H62 0.71058 0.25846 0.57910 0.0303 Uiso 1.000
H H63 0.91086 0.18686 0.71622 0.0371 Uiso 1.000
H H64 1.04482 0.11510 0.63896 0.0344 Uiso 1.000
H H65 0.97405 0.10851 0.42304 0.0342 Uiso 1.000
H H66 0.77455 0.18108 0.28555 0.0287 Uiso 1.000
H H1A 0.508(5) 0.149(3) 0.277(4) 0.0302 Uiso 0.48(4)
H H4B 0.500(6) 0.575(3) 0.162(5) 0.0331 Uiso 0.43(4)

loop_
_atom_type_symbol
_atom_type_description
_atom_type_scat_dispersion_real
_atom_type_scat_dispersion_imag
_atom_type_scat_source
O O 0.0106 0.0060 'International Tables Vol C Tables 4.2.6.8 and 6.1.1.4'
N N 0.0061 0.0033 'International Tables Vol C Tables 4.2.6.8 and 6.1.1.4'
H H 0.0000 0.0000 'International Tables Vol C Tables 4.2.6.8 and 6.1.1.4'
C C 0.0033 0.0016 'International Tables Vol C Tables 4.2.6.8 and 6.1.1.4'

loop_
_geom_angle_atom_site_label_1
_geom_angle_atom_site_label_2
_geom_angle_atom_site_label_3
_geom_angle
_geom_angle_publ_flag
C4 O4 H4A 116(3) no
C4 O4 H4B 105(4) no
C2 N1 C6 112.56(16) no
C2 N1 H1A 111(4) no
C6 N1 H1B 111(3) no
C6 N1 H1A 103(3) no
C2 N1 H1B 111(3) no
N1 C2 C3 112.04(18) no
N1 C2 C21 109.05(16) no
C3 C2 C21 111.97(15) no
C2 C3 C31 112.31(18) no
C4 C3 C31 110.62(16) no
C2 C3 C4 109.02(15) no
O4 C4 C5 110.11(18) no
O4 C4 C3 110.21(15) no
C3 C4 C5 111.98(16) no
C4 C5 C6 111.24(18) no
N1 C6 C5 110.14(15) no
N1 C6 C61 110.11(16) no
C5 C6 C61 111.84(18) no
C2 C21 C26 121.11(19) no
C2 C21 C22 120.7(2) no
C22 C21 C26 118.18(19) no
C21 C22 C23 121.4(2) no
C22 C23 C24 119.7(2) no
C23 C24 C25 119.6(2) no
C24 C25 C26 120.4(2) no
C21 C26 C25 120.7(2) no
C3 C31 C32 114.99(19) no
C6 C61 C62 120.7(2) no
C6 C61 C66 120.95(17) no
C62 C61 C66 118.4(2) no
C61 C62 C63 120.8(2) no
C62 C63 C64 120.3(2) no
C63 C64 C65 119.6(2) no
C64 C65 C66 120.2(2) no
C61 C66 C65 120.77(19) no
N1 C2 H2 108.00 no
C3 C2 H2 108.00 no
C21 C2 H2 108.00 no
C2 C3 H3 108.00 no
C4 C3 H3 108.00 no
C31 C3 H3 108.00 no
O4 C4 H4 108.00 no
C3 C4 H4 108.00 no
C5 C4 H4 108.00 no
C4 C5 H5A 109.00 no
C4 C5 H5B 109.00 no
C6 C5 H5A 109.00 no
C6 C5 H5B 109.00 no
H5A C5 H5B 108.00 no
N1 C6 H6 108.00 no
C5 C6 H6 108.00 no
C61 C6 H6 108.00 no
C21 C22 H22 119.00 no
C23 C22 H22 119.00 no
C22 C23 H23 120.00 no
C24 C23 H23 120.00 no
C23 C24 H24 120.00 no
C25 C24 H24 120.00 no
C24 C25 H25 120.00 no
C26 C25 H25 120.00 no
C21 C26 H26 120.00 no
C25 C26 H26 120.00 no
C3 C31 H31A 109.00 no
C3 C31 H31B 109.00 no
C32 C31 H31A 109.00 no
C32 C31 H31B 109.00 no
H31A C31 H31B 108.00 no
C31 C32 H32A 109.00 no
C31 C32 H32B 110.00 no
C31 C32 H32C 109.00 no
H32A C32 H32B 109.00 no
H32A C32 H32C 109.00 no
H32B C32 H32C 109.00 no
C61 C62 H62 120.00 no
C63 C62 H62 120.00 no
C62 C63 H63 120.00 no
C64 C63 H63 120.00 no
C63 C64 H64 120.00 no
C65 C64 H64 120.00 no
C64 C65 H65 120.00 no
C66 C65 H65 120.00 no
C61 C66 H66 120.00 no
C65 C66 H66 120.00 no

loop_
_geom_bond_atom_site_label_1
_geom_bond_atom_site_label_2
_geom_bond_distance
_geom_bond_publ_flag
O4 C4 1.428(2) no
O4 H4A 0.86(4) no
O4 H4B 0.87(5) no
N1 C6 1.467(3) no
N1 C2 1.476(3) no
N1 H1A 0.87(4) no
N1 H1B 0.86(5) no
C2 C3 1.548(3) no
C2 C21 1.514(3) no
C3 C31 1.539(3) no
C3 C4 1.530(3) no
C4 C5 1.518(3) no
C5 C6 1.532(3) no
C6 C61 1.511(3) no
C21 C26 1.392(3) no
C21 C22 1.394(3) no
C22 C23 1.390(3) no
C23 C24 1.390(4) no
C24 C25 1.384(3) no
C25 C26 1.391(3) no
C31 C32 1.528(3) no
C61 C62 1.388(3) no
C61 C66 1.394(3) no
C62 C63 1.389(3) no
C63 C64 1.380(4) no
C64 C65 1.383(3) no
C65 C66 1.388(3) no
C2 H2 1.0000 no
C3 H3 1.0000 no
C4 H4 1.0000 no
C5 H5A 0.9900 no
C5 H5B 0.9900 no
C6 H6 1.0000 no
C22 H22 0.9500 no
C23 H23 0.9500 no
C24 H24 0.9500 no
C25 H25 0.9500 no
C26 H26 0.9500 no
C31 H31A 0.9900 no
C31 H31B 0.9900 no
C32 H32A 0.9800 no
C32 H32B 0.9800 no
C32 H32C 0.9800 no
C62 H62 0.9500 no
C63 H63 0.9500 no
C64 H64 0.9500 no
C65 H65 0.9500 no
C66 H66 0.9500 no

loop_
_geom_contact_atom_site_label_1
_geom_contact_atom_site_label_2
_geom_contact_distance
_geom_contact_site_symmetry_2
_geom_contact_publ_flag
O4 O4 2.841(2) 3_665 no
O4 N1 2.952(2) 2_655 no
O4 H1A 2.08(4) 2_655 no
O4 H31B 2.4600 . no
O4 H3 2.8200 3_665 no
O4 H4A 1.98(4) 3_665 no
O4 H32A 2.7000 3_665 no
N1 O4 2.952(2) 2_645 no
N1 H22 2.7100 . no
N1 H66 2.8100 . no
N1 H4B 2.08(5) 2_645 no
C21 C32 3.309(3) . no
C24 C62 3.560(3) 2_645 no
C26 C32 3.590(3) . no
C26 C31 3.466(3) . no
C31 C26 3.466(3) . no
C32 C21 3.309(3) . no
C32 C26 3.590(3) . no
C62 C24 3.560(3) 2_655 no
C2 H4B 2.97(5) 2_645 no
C3 H4A 2.90(5) 3_665 no
C4 H1A 2.80(4) 2_655 no
C4 H4A 2.87(4) 3_665 no
C5 H66 3.0700 . no
C6 H4B 2.80(5) 2_645 no
C21 H5A 3.0700 2_645 no
C21 H32C 2.7000 . no
C21 H31A 2.9400 . no
C22 H32C 3.0000 . no
C22 H3 2.9500 . no
C22 H5A 3.0800 2_645 no
C22 H1B 2.64(5) . no
C24 H64 2.9000 1_454 no
C25 H25 3.0400 3_555 no
C25 H63 3.0600 1_454 no
C26 H32C 2.8800 . no
C26 H31A 3.0100 . no
C31 H4A 2.87(6) . no
C61 H4B 3.01(6) 2_645 no
C62 H5B 3.0800 4_555 no
C62 H66 3.0300 4_555 no
C65 H31A 3.0300 4_655 no
C66 H1B 2.69(5) . no
C66 H5B 2.8700 . no
H1A O4 2.08(4) 2_645 no
H1A C4 2.80(4) 2_645 no
H1A H4 2.5400 2_645 no
H1B C22 2.64(5) . no
H1B C66 2.69(5) . no
H1B H5B 2.5900 . no
H1B H4B 2.47(8) 2_645 no
H1B H22 2.1800 . no
H1B H66 2.2800 . no
H2 H4 2.5500 . no
H2 H6 2.4400 . no
H2 H26 2.3600 . no
H2 H31A 2.3800 . no
H3 O4 2.8200 3_665 no
H3 H4A 2.4100 3_665 no
H3 H32A 2.4400 . no
H3 C22 2.9500 . no
H3 H4A 2.3600 . no
H4 H6 2.5500 . no
H4 H23 2.5900 4_555 no
H4 H31B 2.5500 . no
H4 H1A 2.5400 2_655 no
H4 H2 2.5500 . no
H4A O4 1.98(4) 3_665 no
H4A C3 2.90(5) 3_665 no
H4A C4 2.87(4) 3_665 no
H4A H3 2.4100 3_665 no
H4A C31 2.87(6) . no
H4A H3 2.3600 . no
H4A H31B 2.4400 . no
H4A H4A 1.13(6) 3_665 no
H4B N1 2.08(5) 2_655 no
H4B C2 2.97(5) 2_655 no
H4B C61 3.01(6) 2_655 no
H4B H1B 2.47(8) 2_655 no
H4B C6 2.80(5) 2_655 no
H5A C21 3.0700 2_655 no
H5A C22 3.0800 2_655 no
H5B C66 2.8700 . no
H5B H1B 2.5900 . no
H5B H66 2.5500 . no
H5B C62 3.0800 4_554 no
H5B H62 2.5500 4_554 no
H6 H4 2.5500 . no
H6 H62 2.3300 . no
H6 H22 2.5400 4_555 no
H6 H2 2.4400 . no
H22 H1B 2.1800 . no
H22 H6 2.5400 4_554 no
H22 N1 2.7100 . no
H23 H4 2.5900 4_554 no
H24 H32B 2.5700 2_544 no
H25 C25 3.0400 3_555 no
H25 H25 2.4500 3_555 no
H26 H2 2.3600 . no
H31A C65 3.0300 4_454 no
H31A C21 2.9400 . no
H31A C26 3.0100 . no
H31A H65 2.4000 4_454 no
H31A H2 2.3800 . no
H31B H4 2.5500 . no
H31B H4A 2.4400 . no
H31B O4 2.4600 . no
H32A O4 2.7000 3_665 no
H32A H3 2.4400 . no
H32B H24 2.5700 2_554 no
H32C C21 2.7000 . no
H32C C22 3.0000 . no
H32C C26 2.8800 . no
H62 H6 2.3300 . no
H62 H5B 2.5500 4_555 no
H62 H66 2.3600 4_555 no
H63 C25 3.0600 1_656 no
H64 C24 2.9000 1_656 no
H65 H31A 2.4000 4_655 no
H66 C5 3.0700 . no
H66 H1B 2.2800 . no
H66 N1 2.8100 . no
H66 C62 3.0300 4_554 no
H66 H62 2.3600 4_554 no
H66 H5B 2.5500 . no

loop_
_geom_hbond_atom_site_label_D
_geom_hbond_atom_site_label_H
_geom_hbond_atom_site_label_A
_geom_hbond_site_symmetry_A
_geom_hbond_distance_DH
_geom_hbond_distance_HA
_geom_hbond_distance_DA
_geom_hbond_angle_DHA
_geom_hbond_publ_flag
O4 H4A O4 3_665 0.86(4) 1.98(4) 2.841(2) 176(4) yes
O4 H4B N1 2_655 0.87(6) 2.08(6) 2.952(3) 179(4) yes
N1 H1A O4 2_645 0.89(5) 2.09(5) 2.952(3) 179(4) yes

loop_
_geom_torsion_atom_site_label_1
_geom_torsion_atom_site_label_2
_geom_torsion_atom_site_label_3
_geom_torsion_atom_site_label_4
_geom_torsion
_geom_torsion_publ_flag
C6 N1 C2 C3 58.2(2) no
C6 N1 C2 C21 -177.24(17) no
C2 N1 C6 C5 -57.9(2) no
C2 N1 C6 C61 178.29(17) no
C21 C2 C3 C4 -176.98(18) no
N1 C2 C3 C4 -54.1(2) no
N1 C2 C3 C31 -177.06(16) no
N1 C2 C21 C26 131.7(2) no
C3 C2 C21 C22 74.1(2) no
C3 C2 C21 C26 -103.7(2) no
C21 C2 C3 C31 60.1(2) no
N1 C2 C21 C22 -50.5(2) no
C31 C3 C4 O4 -60.3(2) no
C2 C3 C4 O4 175.72(18) no
C2 C3 C4 C5 52.8(2) no
C4 C3 C31 C32 143.22(19) no
C31 C3 C4 C5 176.75(18) no
C2 C3 C31 C32 -94.7(2) no
O4 C4 C5 C6 -177.68(15) no
C3 C4 C5 C6 -54.7(2) no
C4 C5 C6 C61 178.59(16) no
C4 C5 C6 N1 55.8(2) no
N1 C6 C61 C62 -126.0(2) no
N1 C6 C61 C66 55.2(3) no
C5 C6 C61 C62 111.2(2) no
C5 C6 C61 C66 -67.6(2) no
C2 C21 C22 C23 -178.01(19) no
C26 C21 C22 C23 -0.1(3) no
C2 C21 C26 C25 177.32(19) no
C22 C21 C26 C25 -0.6(3) no
C21 C22 C23 C24 0.3(3) no
C22 C23 C24 C25 0.2(3) no
C23 C24 C25 C26 -0.9(3) no
C24 C25 C26 C21 1.1(3) no
C6 C61 C62 C63 -177.6(2) no
C66 C61 C62 C63 1.3(3) no
C6 C61 C66 C65 177.8(2) no
C62 C61 C66 C65 -1.1(3) no
C61 C62 C63 C64 -0.1(4) no
C62 C63 C64 C65 -1.4(4) no
C63 C64 C65 C66 1.6(4) no
C64 C65 C66 C61 -0.4(4) no
